data_7152244
loop_
_publ_author_name
'Li, Yan'
'Wheeler, Kraig A.'
'Dembinski, Roman'

_publ_section_title
;
 Room temperature syntheses of entirely diverse substituted
 \b-fluorofurans.
;
_journal_issue 12
_journal_name_full 'Organic &amp; biomolecular chemistry'
_journal_page_first 2395
_journal_page_last 2408
_journal_paper_doi 10.1039/c1ob06693e
_journal_volume 10
_journal_year 2012
_chemical_formula_moiety 'C25 H17 F O'
_chemical_formula_sum 'C25 H17 F O'
_chemical_formula_weight 352.39
_chemical_name_common 3-fluoro-5-(4-methylphenyl)-2-phenyl-4-(phenylethynyl)furan
_chemical_name_systematic
;
3-fluoro-5-(4-methylphenyl)-2-phenyl-4-(phenylethynyl)furan
;
_space_group_IT_number 14
_symmetry_cell_setting monoclinic
_symmetry_space_group_name_Hall '-P 2ybc'
_symmetry_space_group_name_H-M 'P 1 21/c 1'
_atom_sites_solution_hydrogens geom
_atom_sites_solution_primary direct
_atom_sites_solution_secondary difmap
_audit_creation_method SHELXL-97
_cell_angle_alpha 90.00
_cell_angle_beta 93.297(3)
_cell_angle_gamma 90.00
_cell_formula_units_Z 4
_cell_length_a 13.0824(6)
_cell_length_b 5.1563(2)
_cell_length_c 26.5341(12)
_cell_measurement_reflns_used 5647
_cell_measurement_temperature 100(2)
_cell_measurement_theta_max 66.194
_cell_measurement_theta_min 3.345
_cell_volume 1786.94(13)
_computing_cell_refinement APEX2
_computing_data_collection 'APEX2 (Bruker, 2010)'
_computing_data_reduction
;
SAINT (Bruker, 2008) and XPREP (Bruker, 2008)
;
_computing_molecular_graphics 'XSEED (Barbour, 2001)'
_computing_publication_material 'XSEED (Barbour, 2001)'
_computing_structure_refinement 'SHELXL-97 (Sheldrick, 2008)'
_computing_structure_solution 'SHELXS-97 (Sheldrick, 2008)'
_diffrn_ambient_temperature 100(2)
_diffrn_measured_fraction_theta_full 0.993
_diffrn_measured_fraction_theta_max 0.993
_diffrn_measurement_device_type 'Bruker APEXII CCD'
_diffrn_measurement_method 'phi and omega scans'
_diffrn_radiation_monochromator graphite
_diffrn_radiation_source 'fine-focus sealed tube'
_diffrn_radiation_type CuK\a
_diffrn_radiation_wavelength 1.54178
_diffrn_reflns_av_R_equivalents 0.0760
_diffrn_reflns_av_sigmaI/netI 0.0381
_diffrn_reflns_limit_h_max 15
_diffrn_reflns_limit_h_min -15
_diffrn_reflns_limit_k_max 6
_diffrn_reflns_limit_k_min -5
_diffrn_reflns_limit_l_max 31
_diffrn_reflns_limit_l_min -31
_diffrn_reflns_number 23456
_diffrn_reflns_theta_full 67.59
_diffrn_reflns_theta_max 67.59
_diffrn_reflns_theta_min 3.34
_exptl_absorpt_coefficient_mu 0.685
_exptl_absorpt_correction_T_max 0.8561
_exptl_absorpt_correction_T_min 0.7158
_exptl_absorpt_correction_type multi-scan
_exptl_absorpt_process_details 'SADABS (Bruker, 2010)'
_exptl_crystal_colour colorless
_exptl_crystal_density_diffrn 1.310
_exptl_crystal_density_method 'not measured'
_exptl_crystal_description 'transparent needle'
_exptl_crystal_F_000 736
_exptl_crystal_size_max 0.52
_exptl_crystal_size_mid 0.31
_exptl_crystal_size_min 0.23
_refine_diff_density_max 0.186
_refine_diff_density_min -0.161
_refine_diff_density_rms 0.036
_refine_ls_extinction_method none
_refine_ls_goodness_of_fit_ref 1.010
_refine_ls_hydrogen_treatment constr
_refine_ls_matrix_type full
_refine_ls_number_parameters 245
_refine_ls_number_reflns 3205
_refine_ls_number_restraints 0
_refine_ls_restrained_S_all 1.010
_refine_ls_R_factor_all 0.0668
_refine_ls_R_factor_gt 0.0384
_refine_ls_shift/su_max 0.000
_refine_ls_shift/su_mean 0.000
_refine_ls_structure_factor_coef Fsqd
_refine_ls_weighting_details 'calc w=1/[\s^2^(Fo^2^)+(0.0464P)^2^+0.3177P] where P=(Fo^2^+2Fc^2^)/3'
_refine_ls_weighting_scheme calc
_refine_ls_wR_factor_gt 0.0851
_refine_ls_wR_factor_ref 0.0962
_reflns_number_gt 2279
_reflns_number_total 3205
_reflns_threshold_expression >2sigma(I)
_cod_data_source_file c1ob06693e.txt
_cod_data_source_block demb18a
_cod_depositor_comments
;
The following automatic conversions were performed:

'_symmetry_cell_setting' value 'Monoclinic' changed to 'monoclinic'
according to /home/saulius/struct/CIF-dictionaries/cif_core.dic
dictionary named 'cif_core.dic' version 2.4.1 from 2010-06-29.

Automatic conversion script
Id: cif_fix_values 1715 2011-07-08 13:25:40Z adriana 
;
_cod_original_sg_symbol_H-M 'P 21/c'
_cod_database_code 7152244

loop_
_symmetry_equiv_pos_as_xyz
'x, y, z'
'-x, y+1/2, -z+1/2'
'-x, -y, -z'
'x, -y-1/2, z-1/2'

loop_
_atom_site_label
_atom_site_type_symbol
_atom_site_fract_x
_atom_site_fract_y
_atom_site_fract_z
_atom_site_U_iso_or_equiv
_atom_site_adp_type
_atom_site_occupancy
_atom_site_symmetry_multiplicity
_atom_site_calc_flag
_atom_site_refinement_flags
F1 F 0.08842(8) 0.9047(2) 0.27175(3) 0.0351(3) Uani 1 1 d .
O1 O 0.11319(9) 0.6752(2) 0.39611(4) 0.0260(3) Uani 1 1 d .
C2 C 0.07000(13) 0.8427(3) 0.36046(6) 0.0255(4) Uani 1 1 d .
C3 C 0.11013(13) 0.7846(3) 0.31606(6) 0.0274(4) Uani 1 1 d .
C4 C 0.17986(13) 0.5758(4) 0.32246(6) 0.0281(4) Uani 1 1 d .
C5 C 0.17950(13) 0.5142(3) 0.37301(6) 0.0269(4) Uani 1 1 d .
C6 C -0.00255(12) 1.0335(3) 0.37670(6) 0.0255(4) Uani 1 1 d .
C7 C -0.02612(13) 1.0541(4) 0.42707(6) 0.0301(4) Uani 1 1 d .
H7 H 0.0040 0.9375 0.4514 0.036 Uiso 1 1 calc R
C8 C -0.09302(14) 1.2429(4) 0.44196(7) 0.0343(4) Uani 1 1 d .
H8 H -0.1077 1.2569 0.4765 0.041 Uiso 1 1 calc R
C9 C -0.13889(14) 1.4117(4) 0.40697(7) 0.0343(4) Uani 1 1 d .
H9 H -0.1850 1.5409 0.4173 0.041 Uiso 1 1 calc R
C10 C -0.11697(14) 1.3906(4) 0.35678(7) 0.0336(4) Uani 1 1 d .
H10 H -0.1485 1.5054 0.3326 0.040 Uiso 1 1 calc R
C11 C -0.04957(13) 1.2041(4) 0.34153(7) 0.0307(4) Uani 1 1 d .
H11 H -0.0350 1.1916 0.3069 0.037 Uiso 1 1 calc R
C12 C 0.23244(12) 0.3227(3) 0.40515(6) 0.0269(4) Uani 1 1 d .
C13 C 0.21060(14) 0.2978(4) 0.45574(7) 0.0311(4) Uani 1 1 d .
H13 H 0.1604 0.4065 0.4693 0.037 Uiso 1 1 calc R
C14 C 0.26119(14) 0.1165(4) 0.48635(7) 0.0328(4) Uani 1 1 d .
H14 H 0.2455 0.1047 0.5208 0.039 Uiso 1 1 calc R
C15 C 0.33425(13) -0.0489(4) 0.46814(7) 0.0334(4) Uani 1 1 d .
C16 C 0.35491(14) -0.0251(4) 0.41744(8) 0.0371(5) Uani 1 1 d .
H16 H 0.4042 -0.1364 0.4038 0.045 Uiso 1 1 calc R
C17 C 0.30519(14) 0.1571(4) 0.38654(7) 0.0332(4) Uani 1 1 d .
H17 H 0.3210 0.1692 0.3521 0.040 Uiso 1 1 calc R
C18 C 0.38952(15) -0.2455(4) 0.50181(8) 0.0426(5) Uani 1 1 d .
H18A H 0.4543 -0.1715 0.5155 0.064 Uiso 1 1 calc R
H18B H 0.4034 -0.4012 0.4822 0.064 Uiso 1 1 calc R
H18C H 0.3468 -0.2914 0.5296 0.064 Uiso 1 1 calc R
C19 C 0.23548(13) 0.4595(4) 0.28381(7) 0.0298(4) Uani 1 1 d .
C20 C 0.28015(14) 0.3659(4) 0.25008(7) 0.0311(4) Uani 1 1 d .
C21 C 0.33605(13) 0.2496(4) 0.21092(6) 0.0278(4) Uani 1 1 d .
C22 C 0.33084(13) 0.3543(4) 0.16221(7) 0.0309(4) Uani 1 1 d .
H22 H 0.2892 0.5018 0.1547 0.037 Uiso 1 1 calc R
C23 C 0.38640(13) 0.2429(4) 0.12501(7) 0.0322(4) Uani 1 1 d .
H23 H 0.3828 0.3148 0.0920 0.039 Uiso 1 1 calc R
C24 C 0.44689(14) 0.0285(4) 0.13547(7) 0.0331(4) Uani 1 1 d .
H24 H 0.4848 -0.0467 0.1097 0.040 Uiso 1 1 calc R
C25 C 0.45244(14) -0.0772(4) 0.18347(7) 0.0340(4) Uani 1 1 d .
H25 H 0.4944 -0.2245 0.1907 0.041 Uiso 1 1 calc R
C26 C 0.39685(14) 0.0316(4) 0.22100(7) 0.0317(4) Uani 1 1 d .
H26 H 0.4002 -0.0428 0.2538 0.038 Uiso 1 1 calc R

loop_
_atom_site_aniso_label
_atom_site_aniso_U_11
_atom_site_aniso_U_22
_atom_site_aniso_U_33
_atom_site_aniso_U_23
_atom_site_aniso_U_13
_atom_site_aniso_U_12
F1 0.0445(6) 0.0391(6) 0.0216(5) 0.0015(4) 0.0007(4) 0.0008(5)
O1 0.0263(6) 0.0279(7) 0.0236(6) -0.0010(5) 0.0014(5) 0.0031(5)
C2 0.0252(9) 0.0270(9) 0.0240(9) 0.0008(7) -0.0021(7) -0.0020(8)
C3 0.0306(9) 0.0302(10) 0.0213(9) 0.0004(7) -0.0004(7) -0.0032(8)
C4 0.0286(9) 0.0297(10) 0.0262(9) -0.0056(8) 0.0038(7) -0.0049(8)
C5 0.0239(9) 0.0276(10) 0.0294(9) -0.0052(8) 0.0025(7) -0.0010(8)
C6 0.0230(8) 0.0264(9) 0.0270(9) -0.0008(7) 0.0000(7) -0.0028(8)
C7 0.0336(10) 0.0319(10) 0.0246(9) 0.0014(8) -0.0003(7) 0.0025(8)
C8 0.0360(10) 0.0369(11) 0.0303(10) -0.0018(8) 0.0057(8) 0.0045(9)
C9 0.0299(10) 0.0305(10) 0.0425(11) -0.0034(9) 0.0034(8) 0.0039(9)
C10 0.0306(10) 0.0328(11) 0.0367(11) 0.0044(8) -0.0045(8) 0.0018(9)
C11 0.0303(10) 0.0343(10) 0.0270(9) 0.0006(8) -0.0024(7) -0.0025(8)
C12 0.0222(9) 0.0281(10) 0.0303(9) -0.0035(7) -0.0002(7) -0.0028(8)
C13 0.0320(10) 0.0298(10) 0.0312(10) -0.0045(8) -0.0005(8) 0.0035(8)
C14 0.0349(10) 0.0316(10) 0.0313(10) -0.0019(8) -0.0038(8) -0.0019(9)
C15 0.0247(9) 0.0283(10) 0.0465(12) -0.0007(9) -0.0048(8) -0.0044(8)
C16 0.0260(10) 0.0351(11) 0.0508(13) -0.0019(9) 0.0070(9) 0.0051(9)
C17 0.0285(10) 0.0342(11) 0.0375(10) -0.0001(8) 0.0066(8) 0.0009(9)
C18 0.0336(10) 0.0348(11) 0.0582(13) 0.0065(10) -0.0075(9) 0.0006(10)
C19 0.0297(9) 0.0307(10) 0.0290(10) -0.0031(8) 0.0021(8) -0.0039(8)
C20 0.0317(10) 0.0331(10) 0.0288(10) -0.0026(8) 0.0033(8) -0.0040(9)
C21 0.0258(9) 0.0311(10) 0.0268(9) -0.0056(8) 0.0039(7) -0.0067(8)
C22 0.0253(9) 0.0321(10) 0.0352(10) -0.0014(8) 0.0008(7) -0.0015(8)
C23 0.0298(10) 0.0403(11) 0.0268(9) 0.0012(8) 0.0046(7) -0.0035(9)
C24 0.0292(10) 0.0384(11) 0.0321(10) -0.0084(8) 0.0063(8) -0.0027(9)
C25 0.0332(10) 0.0315(10) 0.0371(11) -0.0047(9) 0.0010(8) 0.0016(9)
C26 0.0358(10) 0.0323(10) 0.0269(10) -0.0011(8) 0.0014(8) -0.0039(9)

loop_
_atom_type_symbol
_atom_type_description
_atom_type_scat_dispersion_real
_atom_type_scat_dispersion_imag
_atom_type_scat_source
C C 0.0181 0.0091 'International Tables Vol C Tables 4.2.6.8 and 6.1.1.4'
H H 0.0000 0.0000 'International Tables Vol C Tables 4.2.6.8 and 6.1.1.4'
O O 0.0492 0.0322 'International Tables Vol C Tables 4.2.6.8 and 6.1.1.4'
F F 0.0727 0.0534 'International Tables Vol C Tables 4.2.6.8 and 6.1.1.4'

loop_
_geom_angle_atom_site_label_1
_geom_angle_atom_site_label_2
_geom_angle_atom_site_label_3
_geom_angle
C5 O1 C2 108.52(13)
C3 C2 O1 107.18(14)
C3 C2 C6 134.73(16)
O1 C2 C6 118.09(14)
F1 C3 C2 125.96(16)
F1 C3 C4 123.91(15)
C2 C3 C4 110.13(15)
C5 C4 C3 104.71(15)
C5 C4 C19 129.38(17)
C3 C4 C19 125.91(16)
O1 C5 C4 109.46(15)
O1 C5 C12 116.19(14)
C4 C5 C12 134.35(16)
C7 C6 C11 118.62(16)
C7 C6 C2 121.45(15)
C11 C6 C2 119.93(15)
C8 C7 C6 120.46(17)
C8 C7 H7 119.8
C6 C7 H7 119.8
C7 C8 C9 120.56(17)
C7 C8 H8 119.7
C9 C8 H8 119.7
C10 C9 C8 119.39(17)
C10 C9 H9 120.3
C8 C9 H9 120.3
C11 C10 C9 120.55(17)
C11 C10 H10 119.7
C9 C10 H10 119.7
C10 C11 C6 120.41(17)
C10 C11 H11 119.8
C6 C11 H11 119.8
C17 C12 C13 117.89(16)
C17 C12 C5 121.42(16)
C13 C12 C5 120.68(16)
C14 C13 C12 120.69(17)
C14 C13 H13 119.7
C12 C13 H13 119.7
C13 C14 C15 121.81(18)
C13 C14 H14 119.1
C15 C14 H14 119.1
C14 C15 C16 117.25(17)
C14 C15 C18 121.53(18)
C16 C15 C18 121.21(18)
C17 C16 C15 121.40(18)
C17 C16 H16 119.3
C15 C16 H16 119.3
C16 C17 C12 120.95(17)
C16 C17 H17 119.5
C12 C17 H17 119.5
C15 C18 H18A 109.5
C15 C18 H18B 109.5
H18A C18 H18B 109.5
C15 C18 H18C 109.5
H18A C18 H18C 109.5
H18B C18 H18C 109.5
C20 C19 C4 177.8(2)
C19 C20 C21 178.0(2)
C26 C21 C22 119.05(16)
C26 C21 C20 120.44(16)
C22 C21 C20 120.51(17)
C23 C22 C21 119.94(17)
C23 C22 H22 120.0
C21 C22 H22 120.0
C24 C23 C22 120.55(17)
C24 C23 H23 119.7
C22 C23 H23 119.7
C23 C24 C25 120.03(17)
C23 C24 H24 120.0
C25 C24 H24 120.0
C24 C25 C26 120.02(18)
C24 C25 H25 120.0
C26 C25 H25 120.0
C25 C26 C21 120.40(17)
C25 C26 H26 119.8
C21 C26 H26 119.8

loop_
_geom_bond_atom_site_label_1
_geom_bond_atom_site_label_2
_geom_bond_distance
F1 C3 1.3448(19)
O1 C5 1.371(2)
O1 C2 1.378(2)
C2 C3 1.351(2)
C2 C6 1.450(2)
C3 C4 1.415(3)
C4 C5 1.379(2)
C4 C19 1.423(2)
C5 C12 1.454(2)
C6 C7 1.393(2)
C6 C11 1.399(2)
C7 C8 1.382(3)
C7 H7 0.9500
C8 C9 1.384(3)
C8 H8 0.9500
C9 C10 1.383(3)
C9 H9 0.9500
C10 C11 1.381(3)
C10 H10 0.9500
C11 H11 0.9500
C12 C17 1.390(2)
C12 C13 1.394(3)
C13 C14 1.382(3)
C13 H13 0.9500
C14 C15 1.388(3)
C14 H14 0.9500
C15 C16 1.393(3)
C15 C18 1.508(3)
C16 C17 1.385(3)
C16 H16 0.9500
C17 H17 0.9500
C18 H18A 0.9800
C18 H18B 0.9800
C18 H18C 0.9800
C19 C20 1.198(2)
C20 C21 1.436(2)
C21 C26 1.394(3)
C21 C22 1.399(3)
C22 C23 1.384(3)
C22 H22 0.9500
C23 C24 1.378(3)
C23 H23 0.9500
C24 C25 1.384(3)
C24 H24 0.9500
C25 C26 1.385(3)
C25 H25 0.9500
C26 H26 0.9500

loop_
_geom_torsion_atom_site_label_1
_geom_torsion_atom_site_label_2
_geom_torsion_atom_site_label_3
_geom_torsion_atom_site_label_4
_geom_torsion
C5 O1 C2 C3 -0.27(18)
C5 O1 C2 C6 -179.49(14)
O1 C2 C3 F1 -179.51(15)
C6 C2 C3 F1 -0.5(3)
O1 C2 C3 C4 0.40(19)
C6 C2 C3 C4 179.43(18)
F1 C3 C4 C5 179.54(16)
C2 C3 C4 C5 -0.4(2)
F1 C3 C4 C19 -1.1(3)
C2 C3 C4 C19 178.98(17)
C2 O1 C5 C4 0.04(18)
C2 O1 C5 C12 -179.94(14)
C3 C4 C5 O1 0.20(19)
C19 C4 C5 O1 -179.13(17)
C3 C4 C5 C12 -179.83(19)
C19 C4 C5 C12 0.8(3)
C3 C2 C6 C7 -176.98(19)
O1 C2 C6 C7 2.0(2)
C3 C2 C6 C11 2.2(3)
O1 C2 C6 C11 -178.84(15)
C11 C6 C7 C8 -1.3(3)
C2 C6 C7 C8 177.91(17)
C6 C7 C8 C9 1.0(3)
C7 C8 C9 C10 -0.2(3)
C8 C9 C10 C11 -0.4(3)
C9 C10 C11 C6 0.1(3)
C7 C6 C11 C10 0.7(3)
C2 C6 C11 C10 -178.47(16)
O1 C5 C12 C17 -176.85(15)
C4 C5 C12 C17 3.2(3)
O1 C5 C12 C13 3.9(2)
C4 C5 C12 C13 -176.02(19)
C17 C12 C13 C14 1.0(3)
C5 C12 C13 C14 -179.75(16)
C12 C13 C14 C15 -0.8(3)
C13 C14 C15 C16 0.0(3)
C13 C14 C15 C18 179.72(17)
C14 C15 C16 C17 0.5(3)
C18 C15 C16 C17 -179.25(17)
C15 C16 C17 C12 -0.2(3)
C13 C12 C17 C16 -0.5(3)
C5 C12 C17 C16 -179.78(17)
C5 C4 C19 C20 165(5)
C3 C4 C19 C20 -14(5)
C4 C19 C20 C21 177(100)
C19 C20 C21 C26 22(6)
C19 C20 C21 C22 -158(6)
C26 C21 C22 C23 -0.6(3)
C20 C21 C22 C23 178.95(17)
C21 C22 C23 C24 0.2(3)
C22 C23 C24 C25 0.0(3)
C23 C24 C25 C26 0.3(3)
C24 C25 C26 C21 -0.8(3)
C22 C21 C26 C25 0.9(3)
C20 C21 C26 C25 -178.64(17)
